data_7123237
loop_
_publ_author_name
'Li, Xia'
'Wang, Zhifang'
'Sun, Jiaxing'
'Gao, Jia'
'Zhao, Yu'
'Peng, Cheng'
'Aguila, Briana'
'Ma, Shengqian'
'Chen, Yao'
'Zhang, Zhenjie'

_publ_section_title
;
 Squaramide-Decorated Covalent Organic Framework as a New Platform for
 Biomimetic Hydrogen-Bonding Organocatalysis
;
_journal_name_full 'Chemical Communications'
_journal_paper_doi 10.1039/C9CC01317B
_journal_year 2019
_chemical_formula_moiety 'C16 H14 N4 O2'
_chemical_formula_sum 'C16 H14 N4 O2'
_chemical_formula_weight 294.31
_chemical_name_systematic
;
 ? 
;
_space_group_crystal_system monoclinic
_space_group_IT_number 15
_space_group_name_Hall '-C 2yc'
_space_group_name_H-M_alt 'C 1 2/c 1'
_symmetry_space_group_name_Hall '-C 2yc'
_symmetry_space_group_name_H-M 'C 1 2/c 1'
_atom_sites_solution_hydrogens geom
_atom_sites_solution_primary direct
_atom_sites_solution_secondary difmap
_audit_creation_date 2018-04-25
_audit_creation_method
;
Olex2 1.2
(compiled 2017.08.10 svn.r3458 for OlexSys, GUI svn.r5381)
;
_audit_update_record
;
2018-04-25 deposited with the CCDC.    2019-04-01 downloaded from the CCDC.
;
_cell_angle_alpha 90.00
_cell_angle_beta 110.828(10)
_cell_angle_gamma 90.00
_cell_formula_units_Z 4
_cell_length_a 13.7783(13)
_cell_length_b 9.7768(7)
_cell_length_c 10.5658(8)
_cell_measurement_reflns_used 820
_cell_measurement_temperature 117.4(5)
_cell_measurement_theta_max 28.5190
_cell_measurement_theta_min 3.6550
_cell_volume 1330.3(2)
_computing_cell_refinement 'CrysAlisPro 1.171.38.43f (Rigaku OD, 2015)'
_computing_data_collection 'CrysAlisPro 1.171.38.43f (Rigaku OD, 2015)'
_computing_data_reduction 'CrysAlisPro 1.171.38.43f (Rigaku OD, 2015)'
_computing_molecular_graphics 'Olex2 (Dolomanov et al., 2009)'
_computing_publication_material 'Olex2 (Dolomanov et al., 2009)'
_computing_structure_refinement 'XL (Sheldrick, 2008)'
_computing_structure_solution 'ShelXS (Sheldrick, 2008)'
_diffrn_ambient_environment N~2~
_diffrn_ambient_temperature 117.4(5)
_diffrn_detector 'CCD plate'
_diffrn_detector_area_resol_mean 16.2116
_diffrn_detector_type Eos
_diffrn_measured_fraction_theta_full 0.997
_diffrn_measured_fraction_theta_max 0.997
_diffrn_measurement_details
;
List of Runs (angles in degrees, time in seconds):

  # Type    Start    End  Width  t~exp~   \w     \q     \k     \f   Frames
#--------------------------------------------------------------------------
  1  \w    -44.00  61.00   1.00   15.00    --   18.78 -19.00  30.00  105
  2  \w      9.00  39.00   1.00   15.00    --   18.78 -57.00  90.00   30
  3  \w    -83.00 -35.00   1.00   15.00    --  -19.10-178.00  90.00   48
  4  \w     51.00  87.00   1.00   15.00    --   18.78 178.00   0.00   36
;
_diffrn_measurement_device 'four-circle diffractometer'
_diffrn_measurement_device_type 'SuperNova, Single source at offset, Eos'
_diffrn_measurement_method '\w scans'
_diffrn_orient_matrix_type 'CrysAlisPro convention (1999,Acta A55,543-557)'
_diffrn_orient_matrix_UB_11 0.0287101000
_diffrn_orient_matrix_UB_12 -0.0318573000
_diffrn_orient_matrix_UB_13 0.0626164000
_diffrn_orient_matrix_UB_21 -0.0436404000
_diffrn_orient_matrix_UB_22 -0.0410842000
_diffrn_orient_matrix_UB_23 -0.0052849000
_diffrn_orient_matrix_UB_31 0.0174641000
_diffrn_orient_matrix_UB_32 -0.0505612000
_diffrn_orient_matrix_UB_33 -0.0349812000
_diffrn_radiation_monochromator mirror
_diffrn_radiation_probe x-ray
_diffrn_radiation_type MoK\a
_diffrn_radiation_wavelength 0.71073
_diffrn_reflns_av_R_equivalents 0.0394
_diffrn_reflns_av_unetI/netI 0.0705
_diffrn_reflns_limit_h_max 16
_diffrn_reflns_limit_h_min -16
_diffrn_reflns_limit_k_max 8
_diffrn_reflns_limit_k_min -11
_diffrn_reflns_limit_l_max 11
_diffrn_reflns_limit_l_min -12
_diffrn_reflns_number 2386
_diffrn_reflns_theta_full 25.01
_diffrn_reflns_theta_max 25.01
_diffrn_reflns_theta_min 2.96
_diffrn_source 'micro-focus sealed X-ray tube'
_diffrn_source_type 'SuperNova (Mo) X-ray Source'
_exptl_absorpt_coefficient_mu 0.101
_exptl_absorpt_correction_T_max 1.00000
_exptl_absorpt_correction_T_min 0.26483
_exptl_absorpt_correction_type multi-scan
_exptl_absorpt_process_details
;
CrysAlisPro 1.171.38.43f (Rigaku Oxford Diffraction, 2015)
Empirical absorption correction using spherical harmonics,
 implemented in SCALE3 ABSPACK scaling algorithm.
;
_exptl_crystal_colour 'clear light yellow'
_exptl_crystal_colour_lustre clear
_exptl_crystal_colour_modifier light
_exptl_crystal_colour_primary yellow
_exptl_crystal_density_diffrn 1.470
_exptl_crystal_density_method 'not measured'
_exptl_crystal_description block
_exptl_crystal_F_000 616
_exptl_crystal_size_max 0.05
_exptl_crystal_size_mid 0.04
_exptl_crystal_size_min 0.02
_refine_diff_density_max 0.241
_refine_diff_density_min -0.218
_refine_diff_density_rms 0.059
_refine_ls_extinction_method none
_refine_ls_goodness_of_fit_ref 0.847
_refine_ls_hydrogen_treatment mixed
_refine_ls_matrix_type full
_refine_ls_number_parameters 106
_refine_ls_number_reflns 1174
_refine_ls_number_restraints 2
_refine_ls_restrained_S_all 0.847
_refine_ls_R_factor_all 0.0775
_refine_ls_R_factor_gt 0.0523
_refine_ls_shift/su_max 0.005
_refine_ls_shift/su_mean 0.001
_refine_ls_structure_factor_coef Fsqd
_refine_ls_weighting_details 'calc w=1/[\s^2^(Fo^2^)+(0.0860P)^2^+1.6460P] where P=(Fo^2^+2Fc^2^)/3'
_refine_ls_weighting_scheme calc
_refine_ls_wR_factor_gt 0.1255
_refine_ls_wR_factor_ref 0.1551
_reflns_number_gt 816
_reflns_number_total 1174
_reflns_threshold_expression >2sigma(I)
_cod_data_source_file c9cc01317b2.cif
_cod_data_source_block p170511a
_cod_original_cell_volume 1330.28(19)
_cod_database_code 7123237
_chemical_oxdiff_formula 'C N O'
_reflns_odcompleteness_completeness 99.66
_reflns_odcompleteness_iscentric 1
_reflns_odcompleteness_theta 26.32
_olex2_refinement_description
;
1. Fixed Uiso
 At 1.2 times of:
  All C(H) groups, All C(H,H) groups, All N(H) groups
2. Restrained distances
 N2-H2B = N2-H2A
 0.85 with sigma of 0.01
3.a Aromatic/amide H refined with riding coordinates:
 N1(H1), C4(H4), C1(H1A), C2(H2), C5(H5)
;
_olex2_date_sample_data_collection 2017-05-11
_olex2_submission_special_instructions 'No special instructions were received'
_oxdiff_exptl_absorpt_empirical_details
;
Empirical correction (ABSPACK) includes:
- Absorption correction using spherical harmonics
- Frame scaling
;
_oxdiff_exptl_absorpt_empirical_full_max 2.331
_oxdiff_exptl_absorpt_empirical_full_min 0.257

loop_
_space_group_symop_id
_space_group_symop_operation_xyz
1 'x, y, z'
2 '-x, y, -z+1/2'
3 'x+1/2, y+1/2, z'
4 '-x+1/2, y+1/2, -z+1/2'
5 '-x, -y, -z'
6 'x, -y, z-1/2'
7 '-x+1/2, -y+1/2, -z'
8 'x+1/2, -y+1/2, z-1/2'

loop_
_atom_site_label
_atom_site_type_symbol
_atom_site_fract_x
_atom_site_fract_y
_atom_site_fract_z
_atom_site_U_iso_or_equiv
_atom_site_adp_type
_atom_site_occupancy
_atom_site_calc_flag
_atom_site_refinement_flags_posn
N1 N 0.07837(15) 0.1213(2) 0.90160(18) 0.0233(6) Uani 1 d .
H1 H 0.0490 0.1999 0.8808 0.028 Uiso 1 calc R
N2 N 0.43873(17) 0.1236(2) 1.3679(2) 0.0274(6) Uani 1 d D
O1 O 0.08089(14) -0.22107(18) 0.90423(15) 0.0285(5) Uani 1 d .
C4 C 0.33080(19) 0.0147(3) 1.1576(2) 0.0233(6) Uani 1 d .
H4 H 0.3806 -0.0532 1.1698 0.028 Uiso 1 calc R
C8 C 0.03779(19) -0.1312(3) 0.8216(2) 0.0233(6) Uani 1 d .
C7 C 0.03636(19) 0.0184(3) 0.8170(2) 0.0210(6) Uani 1 d .
C6 C 0.16665(19) 0.1138(3) 1.0224(2) 0.0214(6) Uani 1 d .
C1 C 0.1807(2) 0.2129(3) 1.1225(2) 0.0227(6) Uani 1 d .
H1A H 0.1298 0.2789 1.1117 0.027 Uiso 1 calc R
C2 C 0.2691(2) 0.2143(3) 1.2372(2) 0.0263(7) Uani 1 d .
H2 H 0.2777 0.2819 1.3022 0.032 Uiso 1 calc R
C5 C 0.2426(2) 0.0148(3) 1.0412(2) 0.0242(6) Uani 1 d .
H5 H 0.2344 -0.0519 0.9754 0.029 Uiso 1 calc R
C3 C 0.34576(19) 0.1152(3) 1.2565(2) 0.0228(6) Uani 1 d .
H2A H 0.429(2) 0.159(2) 1.4358(18) 0.027 Uiso 1 d DR
H2B H 0.4744(18) 0.0498(18) 1.382(2) 0.027 Uiso 1 d DR

loop_
_atom_site_aniso_label
_atom_site_aniso_U_11
_atom_site_aniso_U_22
_atom_site_aniso_U_33
_atom_site_aniso_U_23
_atom_site_aniso_U_13
_atom_site_aniso_U_12
N1 0.0250(12) 0.0201(12) 0.0207(10) 0.0008(9) 0.0032(9) 0.0015(10)
N2 0.0277(13) 0.0305(15) 0.0211(10) -0.0020(10) 0.0050(10) 0.0038(11)
O1 0.0332(11) 0.0261(11) 0.0242(9) 0.0054(8) 0.0079(8) 0.0042(9)
C4 0.0234(14) 0.0210(14) 0.0241(12) 0.0015(11) 0.0066(11) -0.0001(12)
C8 0.0251(14) 0.0233(14) 0.0222(12) 0.0001(11) 0.0092(11) -0.0025(13)
C7 0.0232(14) 0.0219(14) 0.0174(11) -0.0013(10) 0.0066(11) -0.0004(12)
C6 0.0217(13) 0.0224(15) 0.0180(11) 0.0005(10) 0.0046(10) -0.0019(12)
C1 0.0231(14) 0.0225(14) 0.0215(11) -0.0026(10) 0.0069(10) 0.0024(12)
C2 0.0320(15) 0.0275(16) 0.0210(12) -0.0051(11) 0.0111(11) 0.0012(13)
C5 0.0307(15) 0.0207(14) 0.0222(11) -0.0040(10) 0.0106(11) -0.0025(12)
C3 0.0266(14) 0.0237(15) 0.0197(11) 0.0002(10) 0.0101(11) -0.0063(13)

loop_
_atom_type_symbol
_atom_type_description
_atom_type_scat_dispersion_real
_atom_type_scat_dispersion_imag
_atom_type_scat_source
C C 0.0033 0.0016 'International Tables Vol C Tables 4.2.6.8 and 6.1.1.4'
H H 0.0000 0.0000 'International Tables Vol C Tables 4.2.6.8 and 6.1.1.4'
N N 0.0061 0.0033 'International Tables Vol C Tables 4.2.6.8 and 6.1.1.4'
O O 0.0106 0.0060 'International Tables Vol C Tables 4.2.6.8 and 6.1.1.4'

loop_
_geom_angle_atom_site_label_1
_geom_angle_atom_site_label_2
_geom_angle_atom_site_label_3
_geom_angle
_geom_angle_site_symmetry_1
_geom_angle_site_symmetry_3
C7 N1 C6 126.4(2) . .
C5 C4 C3 120.9(2) . .
O1 C8 C8 134.53(14) . 2_556
O1 C8 C7 137.2(2) . .
C7 C8 C8 88.31(13) . 2_556
N1 C7 C8 137.3(2) . .
N1 C7 C7 130.94(14) . 2_556
C7 C7 C8 91.68(13) 2_556 .
C1 C6 N1 119.3(2) . .
C5 C6 N1 121.8(2) . .
C5 C6 C1 118.8(2) . .
C2 C1 C6 120.9(2) . .
C1 C2 C3 120.6(2) . .
C6 C5 C4 120.4(2) . .
C4 C3 N2 121.2(2) . .
C2 C3 N2 120.1(2) . .
C2 C3 C4 118.5(2) . .

loop_
_geom_bond_atom_site_label_1
_geom_bond_atom_site_label_2
_geom_bond_distance
_geom_bond_site_symmetry_2
N1 C7 1.333(3) .
N1 C6 1.418(3) .
N2 C3 1.400(3) .
O1 C8 1.232(3) .
C4 C5 1.388(3) .
C4 C3 1.395(3) .
C8 C8 1.501(5) 2_556
C8 C7 1.464(4) .
C7 C7 1.415(4) 2_556
C6 C1 1.396(3) .
C6 C5 1.387(4) .
C1 C2 1.380(3) .
C2 C3 1.393(4) .
